data_7028995
loop_
_publ_author_name
'Tschan, Mathieu J.-L.'
'Guo, Jia'
'Raman, Sumesh K.'
'Brul\'e, Emilie'
'Roisnel, Thierry'
'Rager, Marie-Noelle'
'Legay, R\'emi'
'Durieux, Guillaume'
'Rigaud, Baptiste'
'Thomas, Christophe M.'

_publ_section_title
;
 Zinc and cobalt complexes based on tripodal ligands: synthesis, structure
 and reactivity toward lactide.
;
_journal_issue 11
_journal_name_full 'Dalton transactions (Cambridge, England : 2003)'
_journal_page_first 4550
_journal_page_last 4564
_journal_paper_doi 10.1039/c3dt52629a
_journal_volume 43
_journal_year 2014
_chemical_compound_source 'synthesis as described'
_chemical_formula_moiety 'C39 H34 Cl N3 O Zn, C6 H6 '
_chemical_formula_sum 'C45 H40 Cl N3 O Zn'
_chemical_formula_weight 739.62
_chemical_name_systematic
;
 ?
;
_space_group_IT_number 14
_symmetry_cell_setting monoclinic
_symmetry_Int_Tables_number 14
_symmetry_space_group_name_Hall '-P 2yn'
_symmetry_space_group_name_H-M 'P 1 21/n 1'
_atom_sites_solution_hydrogens geom
_atom_sites_solution_primary direct
_atom_sites_solution_secondary difmap
_audit_conform_dict_location ftp://ftp.iucr.org/pub/cif_core.dic
_audit_conform_dict_name cif_core.dic
_audit_conform_dict_version 2.4
_audit_creation_date 2012-08-31T11:58:13-00:00
_audit_creation_method 'WinGX routine CIF_UPDATE'
_cell_angle_alpha 90
_cell_angle_beta 91.470(11)
_cell_angle_gamma 90
_cell_formula_units_Z 4
_cell_length_a 9.1363(15)
_cell_length_b 22.025(5)
_cell_length_c 19.679(4)
_cell_measurement_reflns_used 0
_cell_measurement_temperature 150(2)
_cell_measurement_theta_max 0
_cell_measurement_theta_min 0
_cell_measurement_wavelength 0.71073
_cell_volume 3958.6(14)
_computing_molecular_graphics 'Ortep-3 for Windows (Farrugia, 1997)'
_computing_publication_material
;
           WinGX publication routines (Farrugia, 1999),
           CRYSCAL (T. Roisnel, local program)
;
_computing_structure_refinement 'SHELXL-97 (Sheldrick, 1997)'
_computing_structure_solution 'SIR97 (Altomare et al., 1999)'
_diffrn_ambient_temperature 150(2)
_diffrn_detector 'CCD plate'
_diffrn_measured_fraction_theta_full 0.998
_diffrn_measured_fraction_theta_max 0.978
_diffrn_measurement_device_type 'APEXII, Bruker-AXS'
_diffrn_measurement_method 'CCD rotation images, thin slices'
_diffrn_radiation_monochromator graphite
_diffrn_radiation_probe x-ray
_diffrn_radiation_type MoK\a
_diffrn_radiation_wavelength 0.71073
_diffrn_reflns_av_R_equivalents 0.2219
_diffrn_reflns_av_unetI/netI 0.3458
_diffrn_reflns_limit_h_max 11
_diffrn_reflns_limit_h_min -11
_diffrn_reflns_limit_k_max 27
_diffrn_reflns_limit_k_min -28
_diffrn_reflns_limit_l_max 25
_diffrn_reflns_limit_l_min -25
_diffrn_reflns_number 42068
_diffrn_reflns_theta_full 25
_diffrn_reflns_theta_max 27.6
_diffrn_reflns_theta_min 1.39
_exptl_absorpt_coefficient_mu 0.725
_exptl_absorpt_correction_T_max 0.930
_exptl_absorpt_correction_T_min 0.921
_exptl_absorpt_correction_type multi-scan
_exptl_absorpt_process_details
;
  [Sheldrick, G.M. (2002). SADABS Bruker AXS Inc., Madison, Wisconsin, USA]
;
_exptl_crystal_colour colorless
_exptl_crystal_density_diffrn 1.241
_exptl_crystal_density_method 'not measured'
_exptl_crystal_description prism
_exptl_crystal_F_000 1544
_exptl_crystal_size_max 0.1
_exptl_crystal_size_mid 0.1
_exptl_crystal_size_min 0.1
_platon_squeeze_details
;
;
_refine_diff_density_max 0.798
_refine_diff_density_min -1.086
_refine_diff_density_rms 0.158
_refine_ls_extinction_method none
_refine_ls_goodness_of_fit_ref 0.912
_refine_ls_hydrogen_treatment constr
_refine_ls_matrix_type full
_refine_ls_number_parameters 407
_refine_ls_number_reflns 8975
_refine_ls_number_restraints 0
_refine_ls_restrained_S_all 0.912
_refine_ls_R_factor_all 0.2295
_refine_ls_R_factor_gt 0.0986
_refine_ls_shift/su_max 0
_refine_ls_shift/su_mean 0
_refine_ls_structure_factor_coef Fsqd
_refine_ls_weighting_details 'calc w=1/[\s^2^(Fo^2^)+(0.1015P)^2^+0.0000P] where P=(Fo^2^+2Fc^2^)/3'
_refine_ls_weighting_scheme calc
_refine_ls_wR_factor_gt 0.2197
_refine_ls_wR_factor_ref 0.2549
_reflns_number_gt 3230
_reflns_number_total 8975
_reflns_threshold_expression >2sigma(I)
_cod_data_source_file c3dt52629a.txt
_cod_data_source_block CT9
_cod_original_sg_symbol_H-M 'P 21/n'
_cod_database_code 7028995

loop_
_symmetry_equiv_pos_as_xyz
'x, y, z'
'-x+1/2, y+1/2, -z+1/2'
'-x, -y, -z'
'x-1/2, -y-1/2, z-1/2'

loop_
_atom_site_label
_atom_site_type_symbol
_atom_site_fract_x
_atom_site_fract_y
_atom_site_fract_z
_atom_site_U_iso_or_equiv
_atom_site_adp_type
_atom_site_occupancy
_atom_site_symmetry_multiplicity
_atom_site_calc_flag
_atom_site_refinement_flags
Zn1 Zn 0.11039(9) 0.24654(4) 0.73454(4) 0.0196(3) Uani 1 1 d .
Cl1 Cl -0.0382(2) 0.27199(12) 0.64585(12) 0.0537(7) Uani 1 1 d .
N1 N 0.0424(6) 0.1543(3) 0.7469(3) 0.0167(14) Uani 1 1 d .
C2 C -0.0892(9) 0.1331(4) 0.7255(4) 0.0304(10) Uani 1 1 d .
H2 H -0.1582 0.1604 0.7055 0.036 Uiso 1 1 calc R
C3 C -0.1267(9) 0.0719(4) 0.7322(4) 0.0304(10) Uani 1 1 d .
H3 H -0.2188 0.0576 0.7154 0.036 Uiso 1 1 calc R
C4 C -0.0303(8) 0.0332(4) 0.7626(4) 0.0304(10) Uani 1 1 d .
H4 H -0.0544 -0.0085 0.7681 0.036 Uiso 1 1 calc R
C5 C 0.1031(8) 0.0552(4) 0.7856(4) 0.0304(10) Uani 1 1 d .
H5 H 0.1715 0.029 0.808 0.036 Uiso 1 1 calc R
C6 C 0.1367(9) 0.1155(4) 0.7756(4) 0.0304(10) Uani 1 1 d .
C7 C 0.2855(7) 0.1406(3) 0.7937(4) 0.0174(17) Uani 1 1 d .
H7A H 0.327 0.1184 0.8334 0.021 Uiso 1 1 calc R
H7B H 0.3514 0.1344 0.7551 0.021 Uiso 1 1 calc R
N11 N 0.3151(6) 0.2544(3) 0.6866(3) 0.0219(14) Uani 1 1 d .
C12 C 0.3250(9) 0.2654(3) 0.6207(4) 0.028(2) Uani 1 1 d .
H12 H 0.2379 0.2725 0.5945 0.033 Uiso 1 1 calc R
C13 C 0.4582(9) 0.2668(4) 0.5886(4) 0.034(2) Uani 1 1 d .
H13 H 0.4616 0.2728 0.5409 0.04 Uiso 1 1 calc R
C14 C 0.5846(8) 0.2595(4) 0.6263(4) 0.027(2) Uani 1 1 d .
H14 H 0.6774 0.2616 0.6058 0.032 Uiso 1 1 calc R
C15 C 0.5738(8) 0.2489(4) 0.6950(4) 0.0285(18) Uani 1 1 d .
H15 H 0.6604 0.2435 0.7221 0.034 Uiso 1 1 calc R
C16 C 0.4394(7) 0.2460(3) 0.7250(3) 0.0170(16) Uani 1 1 d .
C17 C 0.4193(7) 0.2358(3) 0.7992(3) 0.0188(18) Uani 1 1 d .
H17A H 0.4999 0.2101 0.8177 0.023 Uiso 1 1 calc R
H17B H 0.4221 0.2751 0.8235 0.023 Uiso 1 1 calc R
N18 N 0.2776(6) 0.2056(3) 0.8097(3) 0.0168(14) Uani 1 1 d .
O21 O 0.0555(5) 0.3035(2) 0.8037(2) 0.0156(11) Uani 1 1 d .
C22 C 0.1285(7) 0.3193(3) 0.8601(3) 0.0155(7) Uani 1 1 d .
C23 C 0.1263(7) 0.3824(3) 0.8812(3) 0.0155(7) Uani 1 1 d .
C24 C 0.1915(7) 0.3966(3) 0.9437(3) 0.0155(7) Uani 1 1 d .
H24 H 0.1858 0.4374 0.9589 0.019 Uiso 1 1 calc R
C25 C 0.2640(7) 0.3553(3) 0.9852(3) 0.0155(7) Uani 1 1 d .
C26 C 0.2748(7) 0.2963(3) 0.9621(3) 0.0155(7) Uani 1 1 d .
H26 H 0.3289 0.2676 0.9886 0.019 Uiso 1 1 calc R
C27 C 0.2084(7) 0.2779(3) 0.9012(3) 0.0155(7) Uani 1 1 d .
C28 C 0.3364(7) 0.3751(4) 1.0512(3) 0.0238(19) Uani 1 1 d .
H28A H 0.3449 0.4195 1.0519 0.036 Uiso 1 1 calc R
H28B H 0.4342 0.357 1.0554 0.036 Uiso 1 1 calc R
H28C H 0.2772 0.3618 1.0893 0.036 Uiso 1 1 calc R
C29 C 0.2224(7) 0.2125(3) 0.8806(3) 0.0174(17) Uani 1 1 d .
H29A H 0.1256 0.1926 0.8833 0.021 Uiso 1 1 calc R
H29B H 0.2904 0.1916 0.9128 0.021 Uiso 1 1 calc R
C40 C 0.0446(7) 0.4300(3) 0.8376(3) 0.0159(17) Uani 1 1 d .
C41 C 0.0918(7) 0.4949(3) 0.8617(3) 0.0147(17) Uani 1 1 d .
C42 C 0.0001(8) 0.5410(4) 0.8806(4) 0.0231(19) Uani 1 1 d .
H42 H -0.1025 0.534 0.8792 0.028 Uiso 1 1 calc R
C43 C 0.0514(8) 0.5969(4) 0.9016(4) 0.028(2) Uani 1 1 d .
H43 H -0.0155 0.6271 0.9158 0.033 Uiso 1 1 calc R
C44 C 0.1979(9) 0.6092(4) 0.9020(4) 0.029(2) Uani 1 1 d .
H44 H 0.233 0.6478 0.9166 0.035 Uiso 1 1 calc R
C45 C 0.2965(9) 0.5646(4) 0.8809(4) 0.028(2) Uani 1 1 d .
H45 H 0.3986 0.5728 0.8803 0.034 Uiso 1 1 calc R
C46 C 0.2432(8) 0.5093(3) 0.8614(4) 0.0221(18) Uani 1 1 d .
H46 H 0.3101 0.4791 0.8471 0.027 Uiso 1 1 calc R
C51 C -0.1192(7) 0.4191(3) 0.8464(3) 0.0152(17) Uani 1 1 d .
C52 C -0.2076(7) 0.3949(3) 0.7948(4) 0.0169(17) Uani 1 1 d .
H52 H -0.1669 0.3847 0.7523 0.02 Uiso 1 1 calc R
C53 C -0.3551(8) 0.3855(4) 0.8051(4) 0.0247(19) Uani 1 1 d .
H53 H -0.4158 0.3709 0.7688 0.03 Uiso 1 1 calc R
C54 C -0.4152(7) 0.3969(4) 0.8671(4) 0.0221(19) Uani 1 1 d .
H54 H -0.5165 0.3897 0.8734 0.026 Uiso 1 1 calc R
C55 C -0.3298(7) 0.4185(4) 0.9196(4) 0.027(2) Uani 1 1 d .
H55 H -0.3711 0.427 0.9624 0.033 Uiso 1 1 calc R
C56 C -0.1793(8) 0.4280(4) 0.9095(4) 0.0250(19) Uani 1 1 d .
H56 H -0.1181 0.4407 0.9466 0.03 Uiso 1 1 calc R
C61 C 0.0923(7) 0.4309(3) 0.7616(3) 0.0169(17) Uani 1 1 d .
C62 C 0.2170(7) 0.4011(3) 0.7404(4) 0.0195(18) Uani 1 1 d .
H62 H 0.2728 0.3769 0.7716 0.023 Uiso 1 1 calc R
C63 C 0.2603(8) 0.4068(4) 0.6733(4) 0.0256(19) Uani 1 1 d .
H63 H 0.3476 0.3872 0.6599 0.031 Uiso 1 1 calc R
C64 C 0.1808(9) 0.4398(4) 0.6257(4) 0.031(2) Uani 1 1 d .
H64 H 0.2092 0.4414 0.5796 0.037 Uiso 1 1 calc R
C65 C 0.0568(9) 0.4710(4) 0.6475(4) 0.039(2) Uani 1 1 d .
H65 H 0.0009 0.4948 0.616 0.046 Uiso 1 1 calc R
C66 C 0.0147(7) 0.4672(4) 0.7152(4) 0.0235(19) Uani 1 1 d .
H66 H -0.0675 0.4897 0.7298 0.028 Uiso 1 1 calc R
C101 C 0.8151(9) 0.2103(5) 0.8762(5) 0.045(3) Uani 1 1 d .
H101 H 0.8859 0.2177 0.8426 0.054 Uiso 1 1 calc R
C102 C 0.7708(9) 0.1502(4) 0.8923(5) 0.043(2) Uani 1 1 d .
H102 H 0.8126 0.1171 0.8687 0.052 Uiso 1 1 calc R
C103 C 0.6690(9) 0.1387(4) 0.9410(4) 0.042(2) Uani 1 1 d .
H103 H 0.6411 0.0982 0.9511 0.051 Uiso 1 1 calc R
C104 C 0.6079(9) 0.1872(5) 0.9752(4) 0.043(3) Uani 1 1 d .
H104 H 0.5366 0.1804 1.0087 0.051 Uiso 1 1 calc R
C105 C 0.6515(8) 0.2451(5) 0.9601(4) 0.038(2) Uani 1 1 d .
H105 H 0.6111 0.2781 0.9845 0.046 Uiso 1 1 calc R
C106 C 0.7523(8) 0.2571(4) 0.9106(4) 0.036(2) Uani 1 1 d .
H106 H 0.778 0.2979 0.9006 0.043 Uiso 1 1 calc R

loop_
_atom_site_aniso_label
_atom_site_aniso_U_11
_atom_site_aniso_U_22
_atom_site_aniso_U_33
_atom_site_aniso_U_23
_atom_site_aniso_U_13
_atom_site_aniso_U_12
Zn1 0.0206(5) 0.0188(5) 0.0195(4) -0.0017(5) 0.0054(3) -0.0030(4)
Cl1 0.0418(14) 0.076(2) 0.0433(14) -0.0025(13) 0.0019(11) -0.0063(13)
N1 0.015(3) 0.021(4) 0.014(3) 0.000(3) 0.003(2) -0.001(3)
C2 0.040(2) 0.029(3) 0.023(2) -0.0099(19) 0.0120(17) -0.0106(19)
C3 0.040(2) 0.029(3) 0.023(2) -0.0099(19) 0.0120(17) -0.0106(19)
C4 0.040(2) 0.029(3) 0.023(2) -0.0099(19) 0.0120(17) -0.0106(19)
C5 0.040(2) 0.029(3) 0.023(2) -0.0099(19) 0.0120(17) -0.0106(19)
C6 0.040(2) 0.029(3) 0.023(2) -0.0099(19) 0.0120(17) -0.0106(19)
C7 0.019(4) 0.014(5) 0.019(4) -0.002(3) -0.002(3) 0.002(3)
N11 0.026(3) 0.022(4) 0.019(3) -0.007(3) 0.004(3) -0.002(3)
C12 0.037(5) 0.025(6) 0.022(4) -0.003(4) 0.003(4) -0.009(4)
C13 0.045(6) 0.034(6) 0.023(4) -0.007(4) 0.015(4) -0.006(4)
C14 0.026(4) 0.024(6) 0.030(4) -0.007(4) 0.016(4) -0.003(4)
C15 0.031(5) 0.021(5) 0.034(4) 0.000(4) 0.010(4) 0.005(4)
C16 0.017(4) 0.015(4) 0.019(4) 0.000(4) 0.006(3) -0.003(4)
C17 0.016(4) 0.021(5) 0.019(4) -0.005(3) -0.001(3) 0.003(3)
N18 0.013(3) 0.026(4) 0.012(3) 0.003(3) 0.007(2) 0.002(3)
O21 0.020(3) 0.011(3) 0.016(3) -0.002(2) 0.001(2) -0.001(2)
C22 0.0100(15) 0.0175(18) 0.0192(15) 0.0012(14) 0.0060(11) 0.0032(13)
C23 0.0100(15) 0.0175(18) 0.0192(15) 0.0012(14) 0.0060(11) 0.0032(13)
C24 0.0100(15) 0.0175(18) 0.0192(15) 0.0012(14) 0.0060(11) 0.0032(13)
C25 0.0100(15) 0.0175(18) 0.0192(15) 0.0012(14) 0.0060(11) 0.0032(13)
C26 0.0100(15) 0.0175(18) 0.0192(15) 0.0012(14) 0.0060(11) 0.0032(13)
C27 0.0100(15) 0.0175(18) 0.0192(15) 0.0012(14) 0.0060(11) 0.0032(13)
C28 0.017(4) 0.042(6) 0.012(4) 0.007(4) -0.002(3) 0.006(4)
C29 0.022(4) 0.017(5) 0.013(4) 0.007(3) 0.006(3) 0.007(3)
C40 0.021(4) 0.012(4) 0.014(4) -0.003(3) 0.007(3) -0.002(3)
C41 0.010(4) 0.022(5) 0.012(4) 0.004(3) 0.001(3) -0.001(3)
C42 0.017(4) 0.027(5) 0.024(4) -0.010(4) -0.004(3) 0.007(4)
C43 0.026(5) 0.018(5) 0.039(5) -0.006(4) 0.006(4) 0.007(4)
C44 0.051(6) 0.011(5) 0.025(5) 0.009(4) -0.004(4) -0.007(4)
C45 0.039(5) 0.019(5) 0.026(5) -0.003(4) 0.007(4) -0.006(4)
C46 0.025(5) 0.018(5) 0.023(4) -0.003(4) 0.003(3) 0.003(4)
C51 0.011(4) 0.016(4) 0.019(4) 0.002(3) 0.005(3) 0.003(3)
C52 0.008(4) 0.017(5) 0.026(4) 0.005(3) 0.000(3) 0.003(3)
C53 0.028(5) 0.027(5) 0.019(4) 0.008(4) -0.008(3) -0.003(4)
C54 0.004(4) 0.034(5) 0.029(5) -0.003(4) -0.001(3) 0.009(3)
C55 0.013(4) 0.038(6) 0.031(5) 0.005(4) 0.007(3) 0.001(4)
C56 0.022(5) 0.031(5) 0.023(4) 0.003(4) 0.003(3) 0.003(4)
C61 0.023(4) 0.016(5) 0.012(4) -0.004(3) 0.002(3) -0.015(3)
C62 0.020(4) 0.013(5) 0.025(4) 0.006(3) 0.002(3) -0.005(3)
C63 0.031(5) 0.022(5) 0.024(5) -0.007(4) 0.008(4) -0.009(4)
C64 0.042(6) 0.038(6) 0.012(4) 0.006(4) 0.005(4) -0.013(4)
C65 0.036(5) 0.058(7) 0.022(5) 0.006(4) -0.004(4) 0.004(5)
C66 0.016(4) 0.035(6) 0.019(4) 0.008(4) -0.003(3) 0.003(4)
C101 0.041(6) 0.059(8) 0.035(6) 0.004(5) 0.009(4) 0.008(5)
C102 0.047(6) 0.037(7) 0.046(6) -0.007(5) 0.014(5) 0.003(5)
C103 0.049(6) 0.037(6) 0.042(6) 0.006(5) 0.012(5) -0.016(5)
C104 0.037(6) 0.062(8) 0.028(5) -0.006(5) 0.010(4) -0.013(5)
C105 0.032(5) 0.046(7) 0.037(5) -0.023(5) -0.006(4) 0.014(5)
C106 0.033(5) 0.044(7) 0.032(5) -0.002(5) 0.007(4) -0.013(5)

loop_
_atom_type_symbol
_atom_type_description
_atom_type_scat_dispersion_real
_atom_type_scat_dispersion_imag
_atom_type_scat_source
C C 0.0033 0.0016 'International Tables Vol C Tables 4.2.6.8 and 6.1.1.4'
H H 0 0 'International Tables Vol C Tables 4.2.6.8 and 6.1.1.4'
N N 0.0061 0.0033 'International Tables Vol C Tables 4.2.6.8 and 6.1.1.4'
O O 0.0106 0.006 'International Tables Vol C Tables 4.2.6.8 and 6.1.1.4'
Zn Zn 0.2839 1.4301 'International Tables Vol C Tables 4.2.6.8 and 6.1.1.4'
Cl Cl 0.1484 0.1585 'International Tables Vol C Tables 4.2.6.8 and 6.1.1.4'

loop_
_geom_angle_atom_site_label_1
_geom_angle_atom_site_label_2
_geom_angle_atom_site_label_3
_geom_angle
O21 Zn1 N11 120.6(2)
O21 Zn1 N1 117.2(2)
N11 Zn1 N1 112.9(2)
O21 Zn1 Cl1 102.84(15)
N11 Zn1 Cl1 98.96(17)
N1 Zn1 Cl1 98.80(16)
O21 Zn1 N18 88.95(19)
N11 Zn1 N18 74.8(2)
N1 Zn1 N18 75.1(2)
Cl1 Zn1 N18 168.21(16)
C6 N1 C2 118.3(7)
C6 N1 Zn1 118.1(5)
C2 N1 Zn1 123.6(5)
N1 C2 C3 121.6(8)
N1 C2 H2 119.2
C3 C2 H2 119.2
C4 C3 C2 119.4(8)
C4 C3 H3 120.3
C2 C3 H3 120.3
C3 C4 C5 118.9(8)
C3 C4 H4 120.5
C5 C4 H4 120.5
C4 C5 C6 119.4(8)
C4 C5 H5 120.3
C6 C5 H5 120.3
N1 C6 C5 122.4(7)
N1 C6 C7 116.0(7)
C5 C6 C7 121.6(8)
N18 C7 C6 111.1(6)
N18 C7 H7A 109.4
C6 C7 H7A 109.4
N18 C7 H7B 109.4
C6 C7 H7B 109.4
H7A C7 H7B 108
C12 N11 C16 119.4(6)
C12 N11 Zn1 122.2(5)
C16 N11 Zn1 118.4(4)
N11 C12 C13 122.2(7)
N11 C12 H12 118.9
C13 C12 H12 118.9
C14 C13 C12 119.4(7)
C14 C13 H13 120.3
C12 C13 H13 120.3
C13 C14 C15 118.2(7)
C13 C14 H14 120.9
C15 C14 H14 120.9
C16 C15 C14 121.0(7)
C16 C15 H15 119.5
C14 C15 H15 119.5
N11 C16 C15 119.8(6)
N11 C16 C17 116.2(6)
C15 C16 C17 124.0(6)
N18 C17 C16 109.6(5)
N18 C17 H17A 109.7
C16 C17 H17A 109.7
N18 C17 H17B 109.7
C16 C17 H17B 109.7
H17A C17 H17B 108.2
C7 N18 C17 111.2(5)
C7 N18 C29 108.5(5)
C17 N18 C29 113.7(5)
C7 N18 Zn1 106.3(4)
C17 N18 Zn1 107.8(4)
C29 N18 Zn1 109.0(4)
C22 O21 Zn1 128.9(4)
O21 C22 C27 123.4(7)
O21 C22 C23 118.7(6)
C27 C22 C23 117.9(6)
C24 C23 C22 117.4(6)
C24 C23 C40 122.2(6)
C22 C23 C40 120.3(6)
C25 C24 C23 124.4(7)
C25 C24 H24 117.8
C23 C24 H24 117.8
C24 C25 C26 117.5(6)
C24 C25 C28 120.9(7)
C26 C25 C28 121.5(6)
C25 C26 C27 121.7(7)
C25 C26 H26 119.1
C27 C26 H26 119.1
C26 C27 C22 120.8(7)
C26 C27 C29 118.3(6)
C22 C27 C29 120.8(6)
C25 C28 H28A 109.5
C25 C28 H28B 109.5
H28A C28 H28B 109.5
C25 C28 H28C 109.5
H28A C28 H28C 109.5
H28B C28 H28C 109.5
C27 C29 N18 112.3(6)
C27 C29 H29A 109.1
N18 C29 H29A 109.1
C27 C29 H29B 109.1
N18 C29 H29B 109.1
H29A C29 H29B 107.9
C51 C40 C23 107.0(5)
C51 C40 C41 111.9(5)
C23 C40 C41 109.2(5)
C51 C40 C61 114.0(5)
C23 C40 C61 113.5(6)
C41 C40 C61 101.4(5)
C42 C41 C46 116.0(7)
C42 C41 C40 126.3(6)
C46 C41 C40 117.6(6)
C41 C42 C43 122.5(7)
C41 C42 H42 118.8
C43 C42 H42 118.8
C44 C43 C42 120.3(7)
C44 C43 H43 119.9
C42 C43 H43 119.9
C43 C44 C45 119.8(8)
C43 C44 H44 120.1
C45 C44 H44 120.1
C46 C45 C44 118.8(8)
C46 C45 H45 120.6
C44 C45 H45 120.6
C45 C46 C41 122.6(7)
C45 C46 H46 118.7
C41 C46 H46 118.7
C56 C51 C52 118.3(6)
C56 C51 C40 119.4(6)
C52 C51 C40 122.0(6)
C53 C52 C51 120.0(7)
C53 C52 H52 120
C51 C52 H52 120
C54 C53 C52 121.2(7)
C54 C53 H53 119.4
C52 C53 H53 119.4
C55 C54 C53 120.1(7)
C55 C54 H54 119.9
C53 C54 H54 119.9
C54 C55 C56 119.1(7)
C54 C55 H55 120.4
C56 C55 H55 120.4
C51 C56 C55 121.0(7)
C51 C56 H56 119.5
C55 C56 H56 119.5
C62 C61 C66 118.9(7)
C62 C61 C40 122.0(6)
C66 C61 C40 118.8(6)
C61 C62 C63 119.7(7)
C61 C62 H62 120.1
C63 C62 H62 120.1
C64 C63 C62 122.3(7)
C64 C63 H63 118.9
C62 C63 H63 118.9
C63 C64 C65 117.9(7)
C63 C64 H64 121.1
C65 C64 H64 121.1
C66 C65 C64 120.4(8)
C66 C65 H65 119.8
C64 C65 H65 119.8
C61 C66 C65 120.6(7)
C61 C66 H66 119.7
C65 C66 H66 119.7
C106 C101 C102 117.7(9)
C106 C101 H101 121.1
C102 C101 H101 121.1
C103 C102 C101 121.9(9)
C103 C102 H102 119
C101 C102 H102 119
C102 C103 C104 118.8(9)
C102 C103 H103 120.6
C104 C103 H103 120.6
C105 C104 C103 119.3(8)
C105 C104 H104 120.3
C103 C104 H104 120.3
C104 C105 C106 122.2(8)
C104 C105 H105 118.9
C106 C105 H105 118.9
C101 C106 C105 120.0(9)
C101 C106 H106 120
C105 C106 H106 120

loop_
_geom_bond_atom_site_label_1
_geom_bond_atom_site_label_2
_geom_bond_distance
Zn1 O21 1.927(5)
Zn1 N11 2.123(6)
Zn1 N1 2.141(6)
Zn1 Cl1 2.254(3)
Zn1 N18 2.285(5)
N1 C6 1.329(9)
N1 C2 1.346(9)
C2 C3 1.398(10)
C2 H2 0.95
C3 C4 1.354(11)
C3 H3 0.95
C4 C5 1.377(10)
C4 H4 0.95
C5 C6 1.379(11)
C5 H5 0.95
C6 C7 1.501(10)
C7 N18 1.469(9)
C7 H7A 0.99
C7 H7B 0.99
N11 C12 1.326(9)
N11 C16 1.360(8)
C12 C13 1.385(10)
C12 H12 0.95
C13 C14 1.366(10)
C13 H13 0.95
C14 C15 1.377(10)
C14 H14 0.95
C15 C16 1.377(9)
C15 H15 0.95
C16 C17 1.494(9)
C17 N18 1.475(8)
C17 H17A 0.99
C17 H17B 0.99
N18 C29 1.503(8)
O21 C22 1.328(8)
C22 C27 1.410(9)
C22 C23 1.450(10)
C23 C24 1.388(9)
C23 C40 1.537(9)
C24 C25 1.381(9)
C24 H24 0.95
C25 C26 1.381(9)
C25 C28 1.507(9)
C26 C27 1.391(9)
C26 H26 0.95
C27 C29 1.502(10)
C28 H28A 0.98
C28 H28B 0.98
C28 H28C 0.98
C29 H29A 0.99
C29 H29B 0.99
C40 C51 1.530(9)
C40 C41 1.563(10)
C40 C61 1.569(9)
C41 C42 1.373(10)
C41 C46 1.419(9)
C42 C43 1.379(10)
C42 H42 0.95
C43 C44 1.365(10)
C43 H43 0.95
C44 C45 1.403(11)
C44 H44 0.95
C45 C46 1.363(10)
C45 H45 0.95
C46 H46 0.95
C51 C56 1.386(9)
C51 C52 1.388(9)
C52 C53 1.383(9)
C52 H52 0.95
C53 C54 1.373(10)
C53 H53 0.95
C54 C55 1.365(10)
C54 H54 0.95
C55 C56 1.410(10)
C55 H55 0.95
C56 H56 0.95
C61 C62 1.388(10)
C61 C66 1.393(9)
C62 C63 1.395(10)
C62 H62 0.95
C63 C64 1.377(10)
C63 H63 0.95
C64 C65 1.401(11)
C64 H64 0.95
C65 C66 1.400(10)
C65 H65 0.95
C66 H66 0.95
C101 C106 1.368(12)
C101 C102 1.422(12)
C101 H101 0.95
C102 C103 1.377(11)
C102 H102 0.95
C103 C104 1.388(12)
C103 H103 0.95
C104 C105 1.371(12)
C104 H104 0.95
C105 C106 1.383(11)
C105 H105 0.95
C106 H106 0.95

loop_
_geom_torsion_atom_site_label_1
_geom_torsion_atom_site_label_2
_geom_torsion_atom_site_label_3
_geom_torsion_atom_site_label_4
_geom_torsion
O21 Zn1 N1 C6 -95.9(5)
N11 Zn1 N1 C6 51.0(6)
Cl1 Zn1 N1 C6 154.7(5)
N18 Zn1 N1 C6 -15.0(5)
O21 Zn1 N1 C2 85.9(6)
N11 Zn1 N1 C2 -127.2(5)
Cl1 Zn1 N1 C2 -23.5(5)
N18 Zn1 N1 C2 166.8(6)
C6 N1 C2 C3 -0.9(10)
Zn1 N1 C2 C3 177.3(5)
N1 C2 C3 C4 2.1(11)
C2 C3 C4 C5 -0.8(11)
C3 C4 C5 C6 -1.5(11)
C2 N1 C6 C5 -1.6(10)
Zn1 N1 C6 C5 -179.9(6)
C2 N1 C6 C7 175.7(6)
Zn1 N1 C6 C7 -2.6(8)
C4 C5 C6 N1 2.8(11)
C4 C5 C6 C7 -174.3(7)
N1 C6 C7 N18 29.7(9)
C5 C6 C7 N18 -153.0(7)
O21 Zn1 N11 C12 -116.7(6)
N1 Zn1 N11 C12 97.6(6)
Cl1 Zn1 N11 C12 -5.9(6)
N18 Zn1 N11 C12 163.8(6)
O21 Zn1 N11 C16 65.4(6)
N1 Zn1 N11 C16 -80.3(6)
Cl1 Zn1 N11 C16 176.1(5)
N18 Zn1 N11 C16 -14.1(5)
C16 N11 C12 C13 2.0(11)
Zn1 N11 C12 C13 -175.9(6)
N11 C12 C13 C14 -3.1(12)
C12 C13 C14 C15 2.1(12)
C13 C14 C15 C16 -0.3(12)
C12 N11 C16 C15 -0.1(11)
Zn1 N11 C16 C15 177.9(5)
C12 N11 C16 C17 178.2(7)
Zn1 N11 C16 C17 -3.8(9)
C14 C15 C16 N11 -0.8(12)
C14 C15 C16 C17 -178.9(7)
N11 C16 C17 N18 29.9(9)
C15 C16 C17 N18 -151.9(7)
C6 C7 N18 C17 -156.0(6)
C6 C7 N18 C29 78.2(7)
C6 C7 N18 Zn1 -38.9(6)
C16 C17 N18 C7 77.4(7)
C16 C17 N18 C29 -159.8(6)
C16 C17 N18 Zn1 -38.8(6)
O21 Zn1 N18 C7 147.2(4)
N11 Zn1 N18 C7 -90.6(4)
N1 Zn1 N18 C7 28.7(4)
Cl1 Zn1 N18 C7 -31.4(10)
O21 Zn1 N18 C17 -93.4(4)
N11 Zn1 N18 C17 28.7(4)
N1 Zn1 N18 C17 148.1(5)
Cl1 Zn1 N18 C17 88.0(9)
O21 Zn1 N18 C29 30.4(4)
N11 Zn1 N18 C29 152.6(5)
N1 Zn1 N18 C29 -88.1(4)
Cl1 Zn1 N18 C29 -148.2(7)
N11 Zn1 O21 C22 -53.5(6)
N1 Zn1 O21 C22 90.7(6)
Cl1 Zn1 O21 C22 -162.2(5)
N18 Zn1 O21 C22 18.1(6)
Zn1 O21 C22 C27 -39.2(9)
Zn1 O21 C22 C23 140.9(5)
O21 C22 C23 C24 173.9(6)
C27 C22 C23 C24 -6.0(9)
O21 C22 C23 C40 -1.8(9)
C27 C22 C23 C40 178.3(6)
C22 C23 C24 C25 3.4(10)
C40 C23 C24 C25 178.9(6)
C23 C24 C25 C26 1.4(10)
C23 C24 C25 C28 177.8(6)
C24 C25 C26 C27 -3.5(9)
C28 C25 C26 C27 -179.8(6)
C25 C26 C27 C22 0.7(10)
C25 C26 C27 C29 -178.5(6)
O21 C22 C27 C26 -175.7(6)
C23 C22 C27 C26 4.2(9)
O21 C22 C27 C29 3.4(10)
C23 C22 C27 C29 -176.6(6)
C26 C27 C29 N18 -127.9(6)
C22 C27 C29 N18 52.9(8)
C7 N18 C29 C27 -179.1(5)
C17 N18 C29 C27 56.6(7)
Zn1 N18 C29 C27 -63.7(6)
C24 C23 C40 C51 -102.7(7)
C22 C23 C40 C51 72.7(7)
C24 C23 C40 C41 18.5(8)
C22 C23 C40 C41 -166.1(6)
C24 C23 C40 C61 130.8(7)
C22 C23 C40 C61 -53.8(8)
C51 C40 C41 C42 -8.0(10)
C23 C40 C41 C42 -126.2(7)
C61 C40 C41 C42 113.8(7)
C51 C40 C41 C46 175.0(6)
C23 C40 C41 C46 56.8(8)
C61 C40 C41 C46 -63.2(7)
C46 C41 C42 C43 -3.2(11)
C40 C41 C42 C43 179.7(7)
C41 C42 C43 C44 2.2(12)
C42 C43 C44 C45 0.1(11)
C43 C44 C45 C46 -1.1(11)
C44 C45 C46 C41 -0.1(11)
C42 C41 C46 C45 2.2(10)
C40 C41 C46 C45 179.5(7)
C23 C40 C51 C56 65.2(8)
C41 C40 C51 C56 -54.3(8)
C61 C40 C51 C56 -168.6(6)
C23 C40 C51 C52 -108.5(7)
C41 C40 C51 C52 132.0(7)
C61 C40 C51 C52 17.7(9)
C56 C51 C52 C53 5.9(10)
C40 C51 C52 C53 179.7(6)
C51 C52 C53 C54 -3.3(11)
C52 C53 C54 C55 0.7(12)
C53 C54 C55 C56 -0.9(12)
C52 C51 C56 C55 -6.2(11)
C40 C51 C56 C55 179.9(7)
C54 C55 C56 C51 3.7(11)
C51 C40 C61 C62 -136.0(7)
C23 C40 C61 C62 -13.3(9)
C41 C40 C61 C62 103.6(7)
C51 C40 C61 C66 50.1(9)
C23 C40 C61 C66 172.9(6)
C41 C40 C61 C66 -70.2(7)
C66 C61 C62 C63 -1.6(10)
C40 C61 C62 C63 -175.5(6)
C61 C62 C63 C64 -1.9(11)
C62 C63 C64 C65 3.4(12)
C63 C64 C65 C66 -1.2(12)
C62 C61 C66 C65 3.7(11)
C40 C61 C66 C65 177.7(7)
C64 C65 C66 C61 -2.3(12)
C106 C101 C102 C103 -0.4(13)
C101 C102 C103 C104 0.2(13)
C102 C103 C104 C105 -0.7(13)
C103 C104 C105 C106 1.6(13)
C102 C101 C106 C105 1.2(12)
C104 C105 C106 C101 -1.8(12)

loop_
_platon_squeeze_void_nr
_platon_squeeze_void_average_x
_platon_squeeze_void_average_y
_platon_squeeze_void_average_z
_platon_squeeze_void_volume
_platon_squeeze_void_count_electrons
_platon_squeeze_void_content
1 0.000 0.000 0.000 266 153 ' '
2 0.499 0.500 0.500 266 153 ' '
